data_4122858
loop_
_publ_author_name
'Frank, Ren\'e'
'Howell, James'
'Tirfoin, R\'emi'
'Dange, Deepak'
'Jones, Cameron'
'Mingos, D Michael P'
'Aldridge, Simon'

_publ_section_title
;
 Circumventing redox chemistry: synthesis of transition metal boryl
 complexes from a boryl nucleophile by decarbonylation.
;
_journal_issue 44
_journal_name_full 'Journal of the American Chemical Society'
_journal_page_first 15730
_journal_page_last 15741
_journal_paper_doi 10.1021/ja508979x
_journal_volume 136
_journal_year 2014
_chemical_formula_moiety 'C31 H36 B1 N2 O5 Re1'
_chemical_formula_sum 'C31 H36 B N2 O5 Re'
_chemical_formula_weight 713.65
_space_group_IT_number 63
_symmetry_cell_setting orthorhombic
_symmetry_space_group_name_Hall '-C 2c 2'
_symmetry_space_group_name_H-M 'C m c m'
_atom_sites_solution_hydrogens difmap
_atom_sites_solution_primary other
_audit_creation_date 2014-04-17
_audit_creation_method CRYSTALS_ver_14.43
_cell_angle_alpha 90
_cell_angle_beta 90
_cell_angle_gamma 90
_cell_formula_units_Z 4
_cell_length_a 11.23990(10)
_cell_length_b 13.84230(10)
_cell_length_c 20.2363(2)
_cell_measurement_reflns_used 12739
_cell_measurement_temperature 150
_cell_measurement_theta_max 76
_cell_measurement_theta_min 4
_cell_volume 3148.49(5)
_computing_cell_refinement 'CrysAlis, (Oxford Diffraction, 2002)'
_computing_data_collection 'SuperNova, (Oxford Diffraction, 2010)'
_computing_data_reduction 'CrysAlis, (Oxford Diffraction, 2002)'
_computing_molecular_graphics 'CAMERON (Watkin et al., 1996)'
_computing_publication_material 'CRYSTALS (Betteridge et al., 2003)'
_computing_structure_refinement 'CRYSTALS (Betteridge et al., 2003)'
_computing_structure_solution 'Superflip (Palatinus & Chapuis, 2007)'
_diffrn_ambient_temperature 150
_diffrn_measured_fraction_theta_full 0.999
_diffrn_measured_fraction_theta_max 0.999
_diffrn_measurement_device Area
_diffrn_measurement_device_type 'Oxford Diffraction SuperNova'
_diffrn_measurement_method \w
_diffrn_radiation_monochromator graphite
_diffrn_radiation_type 'Cu K\a'
_diffrn_radiation_wavelength 1.54180
_diffrn_reflns_av_R_equivalents 0.029
_diffrn_reflns_limit_h_max 12
_diffrn_reflns_limit_h_min -14
_diffrn_reflns_limit_k_max 17
_diffrn_reflns_limit_k_min -17
_diffrn_reflns_limit_l_max 22
_diffrn_reflns_limit_l_min -25
_diffrn_reflns_number 16429
_diffrn_reflns_theta_full 76.266
_diffrn_reflns_theta_max 76.266
_diffrn_reflns_theta_min 4.370
_diffrn_standards_number 0
_exptl_absorpt_coefficient_mu 7.866
_exptl_absorpt_correction_T_max 0.39
_exptl_absorpt_correction_T_min 0.12
_exptl_absorpt_correction_type multi-scan
_exptl_absorpt_process_details 'CrysAlis, (Oxford Diffraction, 2002)'
_exptl_crystal_colour colourless
_exptl_crystal_density_diffrn 1.505
_exptl_crystal_density_method 'not measured'
_exptl_crystal_description diamond_shape
_exptl_crystal_F_000 1424
_exptl_crystal_size_max 0.260
_exptl_crystal_size_mid 0.240
_exptl_crystal_size_min 0.120
_refine_diff_density_max 1.53
_refine_diff_density_min -0.75
_refine_ls_extinction_method None
_refine_ls_goodness_of_fit_ref 1.0251
_refine_ls_hydrogen_treatment constr
_refine_ls_matrix_type full
_refine_ls_number_parameters 112
_refine_ls_number_reflns 1776
_refine_ls_number_restraints 4
_refine_ls_R_factor_all 0.0183
_refine_ls_R_factor_gt 0.0183
_refine_ls_shift/su_max 0.0002469
_refine_ls_shift/su_mean 0.0000275
_refine_ls_structure_factor_coef Fsqd
_refine_ls_weighting_details
;
 Method= Modified Sheldrick 
 w=1/[\s^2^(F^2^) + ( 0.03P)^2^ + 6.65P] 
 ,where P=(max(Fo^2^,0) + 2Fc^2^)/3 
;
_refine_ls_weighting_scheme calc
_refine_ls_wR_factor_all 0.0483
_refine_ls_wR_factor_gt 0.0483
_refine_ls_wR_factor_ref 0.0483
_reflns_limit_h_max 14
_reflns_limit_h_min 0
_reflns_limit_k_max 17
_reflns_limit_k_min 0
_reflns_limit_l_max 25
_reflns_limit_l_min 0
_reflns_number_gt 1775
_reflns_number_total 1786
_reflns_threshold_expression I>2.0\s(I)
_oxford_diffrn_Wilson_B_factor 1.67
_oxford_diffrn_Wilson_scale 0.28
_oxford_refine_ls_r_factor_ref 0.0183
_oxford_refine_ls_scale 1.951(10)
_oxford_reflns_number_all 1776
_oxford_reflns_threshold_expression_ref I>-3.0\s(I)
_oxford_structure_analysis_title '201JHRT14 in C m c m'
_cod_data_source_file ja508979x_si_002.cif
_cod_data_source_block 11
_cod_depositor_comments
;
The following automatic conversions were performed:

'_atom_sites_solution_primary' value 'Other' changed to 'other'
according to
/home/saulius/struct/COD-crude-data--automatic-downloads/rss-feeds/ACS/lib/dictionaries/cif_core.dic
dictionary named 'cif_core.dic' version 2.4.2 from 2011-04-26.

Automatic conversion script
Id: cif_fix_values 2827 2014-09-09 07:05:25Z andrius 

 Adding full bibliography for 4122854--4122863.cif.
;
_cod_original_sg_symbol_H-M 'C m c m '
_cod_original_formula_sum 'C31 H36 B1 N2 O5 Re1'
_cod_database_code 4122858

loop_
_symmetry_equiv_pos_as_xyz
x,y,z
-x,-y,-z
x+1/2,y+1/2,z
-x+1/2,-y+1/2,-z
x,-y,z+1/2
-x,y,-z+1/2
x+1/2,-y+1/2,z+1/2
-x+1/2,y+1/2,-z+1/2
-x,-y,z+1/2
x,y,-z+1/2
-x+1/2,-y+1/2,z+1/2
x+1/2,y+1/2,-z+1/2
x,-y,-z
-x,y,z
x+1/2,-y+1/2,-z
-x+1/2,y+1/2,z

loop_
_atom_site_label
_atom_site_type_symbol
_atom_site_fract_x
_atom_site_fract_y
_atom_site_fract_z
_atom_site_U_iso_or_equiv
_atom_site_occupancy
_atom_site_adp_type
_atom_site_refinement_flags_posn
_atom_site_refinement_flags_adp
Re1 Re 0.5000 0.181026(11) 0.7500 0.0223 1.0000 Uani S T
C2 C 0.5000 0.17683(18) 0.65034(16) 0.0271 1.0000 Uani S T
O3 O 0.5000 0.16539(16) 0.59556(11) 0.0360 1.0000 Uani S T
C4 C 0.5000 0.0382(3) 0.7500 0.0336 1.0000 Uani S T
O5 O 0.5000 -0.0445(2) 0.7500 0.0507 1.0000 Uani S T
C6 C 0.6763(3) 0.1967(2) 0.7500 0.0307 1.0000 Uani S T
O7 O 0.7762(2) 0.2084(2) 0.7500 0.0462 1.0000 Uani S T
B8 B 0.5000 0.3466(3) 0.7500 0.0193 1.0000 Uani S T
N9 N 0.5000 0.41225(16) 0.80566(11) 0.0238 1.0000 Uani S T
C10 C 0.5000 0.39370(18) 0.87542(13) 0.0222 1.0000 Uani S T
C11 C 0.60890(18) 0.38568(13) 0.90887(9) 0.0241 1.0000 Uani . .
C12 C 0.60652(19) 0.36971(16) 0.97703(10) 0.0282 1.0000 Uani . .
C13 C 0.500000(7) 0.3620(2) 1.01060(14) 0.0299 1.0000 Uani S T
C14 C 0.7273(2) 0.39516(16) 0.87328(11) 0.0313 1.0000 Uani . .
C15 C 0.8159(2) 0.3165(2) 0.89337(15) 0.0472 1.0000 Uani . .
C16 C 0.7806(3) 0.4953(2) 0.88525(16) 0.0585 1.0000 Uani . .
C17 C 0.500000(7) 0.5079(2) 0.78263(15) 0.0351 1.0000 Uani S T
H121 H 0.6770 0.3638 1.0002 0.0338 1.0000 Uiso R .
H131 H 0.5000 0.3515 1.0565 0.0369 1.0000 Uiso RS .
H141 H 0.7126 0.3870 0.8251 0.0368 1.0000 Uiso R .
H152 H 0.8854 0.3186 0.8648 0.0719 1.0000 Uiso R .
H151 H 0.8442 0.3275 0.9381 0.0719 1.0000 Uiso R .
H153 H 0.7805 0.2514 0.8911 0.0724 1.0000 Uiso R .
H163 H 0.8529 0.5046 0.8606 0.0886 1.0000 Uiso R .
H161 H 0.7965 0.5072 0.9310 0.0884 1.0000 Uiso R .
H162 H 0.7250 0.5446 0.8706 0.0889 1.0000 Uiso R .
H172 H 0.5000 0.5652 0.8067 0.0583 1.0000 Uiso RS .

loop_
_atom_site_aniso_label
_atom_site_aniso_U_11
_atom_site_aniso_U_22
_atom_site_aniso_U_33
_atom_site_aniso_U_23
_atom_site_aniso_U_13
_atom_site_aniso_U_12
Re1 0.03373(11) 0.01618(10) 0.01685(10) 0.0000 0.0000 0.0000
C2 0.0401(16) 0.0159(12) 0.0254(16) -0.0007(10) 0.0000 0.0000
O3 0.0591(15) 0.0263(10) 0.0226(12) -0.0017(8) 0.0000 0.0000
C4 0.054(3) 0.025(2) 0.0209(19) 0.0000 0.0000 0.0000
O5 0.094(3) 0.0229(16) 0.0352(18) 0.0000 0.0000 0.0000
C6 0.0397(18) 0.0272(13) 0.0251(14) 0.0000 0.0000 0.0051(12)
O7 0.0366(14) 0.0536(15) 0.0484(15) 0.0000 0.0000 0.0036(12)
B8 0.026(2) 0.0162(18) 0.0153(18) 0.0000 0.0000 0.0000
N9 0.0396(13) 0.0175(10) 0.0143(11) 0.0008(8) 0.0000 0.0000
C10 0.0368(14) 0.0169(12) 0.0128(11) -0.0003(9) 0.0000 0.0000
C11 0.0320(10) 0.0210(8) 0.0194(9) -0.0011(7) 0.0008(7) -0.0025(7)
C12 0.0336(10) 0.0315(10) 0.0195(9) 0.0017(7) -0.0050(8) -0.0016(8)
C13 0.0429(16) 0.0324(15) 0.0143(12) 0.0023(11) 0.0000 0.0000
C14 0.0345(11) 0.0336(11) 0.0259(9) -0.0024(8) 0.0044(8) -0.0065(9)
C15 0.0337(13) 0.0664(19) 0.0415(15) 0.0008(11) -0.0006(11) 0.0064(11)
C16 0.0655(18) 0.0499(15) 0.0601(18) -0.0150(13) 0.0296(15) -0.0284(15)
C17 0.067(2) 0.0139(12) 0.0239(15) -0.0016(11) 0.0000 0.0000

loop_
_atom_type_symbol
_atom_type_scat_dispersion_real
_atom_type_scat_dispersion_imag
_atom_type_scat_Cromer_Mann_a1
_atom_type_scat_Cromer_Mann_b1
_atom_type_scat_Cromer_Mann_a2
_atom_type_scat_Cromer_Mann_b2
_atom_type_scat_Cromer_Mann_a3
_atom_type_scat_Cromer_Mann_b3
_atom_type_scat_Cromer_Mann_a4
_atom_type_scat_Cromer_Mann_b4
_atom_type_scat_Cromer_Mann_c
_atom_type_scat_source
C 0.0181 0.0091 2.3100 20.8439 1.0200 10.2075 1.5886 0.5687 0.8650 51.6512 0.2156 'International Tables Vol C 4.2.6.8 and 6.1.1.4'
H 0.0000 0.0000 0.4930 10.5109 0.3229 26.1257 0.1402 3.1424 0.0408 57.7998 0.0030 'International Tables Vol C 4.2.6.8 and 6.1.1.4'
Re -5.2083 5.8923 28.7621 1.6719 15.7189 9.0923 14.5564 0.3505 5.4417 52.0861 10.4720 'International Tables Vol C 4.2.6.8 and 6.1.1.4'
B 0.0090 0.0039 2.0545 23.2185 1.3326 1.0210 1.0979 60.3498 0.7068 0.1403 -0.1932 'International Tables Vol C 4.2.6.8 and 6.1.1.4'
N 0.0311 0.0180 12.2126 0.0057 3.1322 9.8933 2.0125 28.9975 1.1663 0.5826 -11.5290 'International Tables Vol C 4.2.6.8 and 6.1.1.4'
O 0.0492 0.0322 3.0485 13.2771 2.2868 5.7011 1.5463 0.3239 0.8670 32.9089 0.2508 'International Tables Vol C 4.2.6.8 and 6.1.1.4'

loop_
_geom_angle_atom_site_label_1
_geom_angle_site_symmetry_1
_geom_angle_atom_site_label_2
_geom_angle_atom_site_label_3
_geom_angle_site_symmetry_3
_geom_angle
_geom_angle_publ_flag
C2 6_656 Re1 C6 6_656 90.179(8) yes
C2 6_656 Re1 C2 . 176.70(14) yes
C6 6_656 Re1 C2 . 90.179(8) yes
C2 6_656 Re1 C4 . 88.35(7) yes
C6 6_656 Re1 C4 . 96.24(9) yes
C2 . Re1 C4 . 88.35(7) yes
C2 6_656 Re1 C6 . 90.179(8) yes
C6 6_656 Re1 C6 . 167.51(18) yes
C2 . Re1 C6 . 90.179(8) yes
C4 . Re1 C6 . 96.24(9) yes
C2 6_656 Re1 B8 . 91.65(7) yes
C6 6_656 Re1 B8 . 83.76(9) yes
C2 . Re1 B8 . 91.65(7) yes
C4 . Re1 B8 . 179.995 yes
C6 . Re1 B8 . 83.76(9) yes
Re1 . C2 O3 . 173.5(2) yes
Re1 . C4 O5 . 179.990 yes
Re1 . C6 O7 . 178.0(3) yes
Re1 . B8 N9 6_656 128.89(16) yes
Re1 . B8 N9 . 128.89(16) yes
N9 6_656 B8 N9 . 102.2(3) yes
B8 . N9 C10 . 130.8(2) yes
B8 . N9 C17 . 109.5(2) yes
C10 . N9 C17 . 119.7(2) yes
N9 . C10 C11 14_655 119.26(12) yes
N9 . C10 C11 . 119.26(12) yes
C11 14_655 C10 C11 . 121.5(2) yes
C10 . C11 C12 . 118.17(19) yes
C10 . C11 C14 . 121.92(17) yes
C12 . C11 C14 . 119.91(19) yes
C11 . C12 C13 . 121.0(2) yes
C11 . C12 H121 . 119.9 no
C13 . C12 H121 . 119.1 no
C12 . C13 C12 14_655 120.3(3) yes
C12 . C13 H131 . 119.9 no
C12 14_655 C13 H131 . 119.9 no
C11 . C14 C15 . 112.50(19) yes
C11 . C14 C16 . 110.25(19) yes
C15 . C14 C16 . 110.4(2) yes
C11 . C14 H141 . 108.0 no
C15 . C14 H141 . 106.7 no
C16 . C14 H141 . 108.9 no
C14 . C15 H152 . 110.1 no
C14 . C15 H151 . 110.4 no
H152 . C15 H151 . 106.7 no
C14 . C15 H153 . 112.0 no
H152 . C15 H153 . 108.9 no
H151 . C15 H153 . 108.6 no
C14 . C16 H163 . 111.7 no
C14 . C16 H161 . 112.4 no
H163 . C16 H161 . 108.7 no
C14 . C16 H162 . 109.7 no
H163 . C16 H162 . 107.0 no
H161 . C16 H162 . 107.2 no
N9 . C17 C17 6_656 109.39(15) yes
N9 . C17 H172 . 129.1 no
C17 6_656 C17 H172 . 121.5 no

loop_
_geom_bond_atom_site_label_1
_geom_bond_atom_site_label_2
_geom_bond_site_symmetry_2
_geom_bond_distance
_geom_bond_publ_flag
Re1 C2 6_656 2.018(3) yes
Re1 C6 6_656 1.994(3) yes
Re1 C2 . 2.018(3) yes
Re1 C4 . 1.977(4) yes
Re1 C6 . 1.994(3) yes
Re1 B8 . 2.292(4) yes
C2 O3 . 1.120(4) yes
C4 O5 . 1.144(6) yes
C6 O7 . 1.134(4) yes
B8 N9 6_656 1.447(3) yes
B8 N9 . 1.447(3) yes
N9 C10 . 1.435(3) yes
N9 C17 . 1.404(3) yes
C10 C11 14_655 1.403(2) yes
C10 C11 . 1.403(2) yes
C11 C12 . 1.397(3) yes
C11 C14 . 1.519(3) yes
C12 C13 . 1.381(3) yes
C12 H121 . 0.924 no
C13 H131 . 0.941 no
C14 C15 . 1.531(3) yes
C14 C16 . 1.530(3) yes
C14 H141 . 0.995 no
C15 H152 . 0.972 no
C15 H151 . 0.971 no
C15 H153 . 0.985 no
C16 H163 . 0.963 no
C16 H161 . 0.958 no
C16 H162 . 0.971 no
C17 C17 6_656 1.321(6) yes
C17 H172 . 0.930 no
